data_1575494
loop_
_publ_author_name
'Yushina, I. D.'
'Matveychuk, Yu. V.'
'Bogdanov, N. E.'
'Adichtchev, S. V.'
'Krylov, A. S.'
'Stash, A. I.'
'Boldyreva, E. V.'
'Bartashevich, E. V.'

_publ_section_title
;
 Structural response of diiodobutenyl-bis-thioquinolinium triiodide to
 high pressure and theoretical study of mechanical properties
;
_journal_issue 38
_journal_name_full CrystEngComm
_journal_page_first 6283
_journal_page_last 6294
_journal_paper_doi 10.1039/D5CE00638D
_journal_volume 27
_journal_year 2025
_chemical_formula_sum 'C22 H17 I5 N2 S2'
_chemical_formula_weight 1007.99
_space_group_crystal_system monoclinic
_space_group_IT_number 15
_space_group_name_Hall '-C 2yc'
_space_group_name_H-M_alt 'C 1 2/c 1'
_atom_sites_solution_hydrogens mixed
_audit_creation_method SHELXL-2019/3
_audit_update_record
;
2025-06-23 deposited with the CCDC.	2025-08-18 downloaded from the CCDC.
;
_cell_angle_alpha 90
_cell_angle_beta 102.00(2)
_cell_angle_gamma 90
_cell_formula_units_Z 4
_cell_length_a 13.1052(9)
_cell_length_b 10.1023(3)
_cell_length_c 17.643(9)
_cell_measurement_reflns_used 2971
_cell_measurement_temperature 293(2)
_cell_measurement_theta_max 26.9450
_cell_measurement_theta_min 2.5580
_cell_volume 2284.8(12)
_computing_cell_refinement 'CrysAlisPro 1.171.41.93a (Rigaku OD, 2020)'
_computing_data_collection 'CrysAlisPro 1.171.41.93a (Rigaku OD, 2020)'
_computing_data_reduction 'CrysAlisPro 1.171.41.93a (Rigaku OD, 2020)'
_computing_structure_refinement 'SHELXL-2019/2 (Sheldrick, 2019)'
_diffrn_ambient_temperature 293(2)
_diffrn_detector 'CCD plate'
_diffrn_detector_area_resol_mean 10.3457
_diffrn_detector_type Ruby
_diffrn_measured_fraction_theta_full 0.361
_diffrn_measured_fraction_theta_max 0.331
_diffrn_measurement_device 'four-circle diffractometer'
_diffrn_measurement_device_type 'Xcalibur, Ruby, Gemini ultra'
_diffrn_radiation_monochromator graphite
_diffrn_radiation_probe x-ray
_diffrn_radiation_type 'Mo K\a'
_diffrn_radiation_wavelength 0.71073
_diffrn_reflns_av_unetI/netI 0.0511
_diffrn_reflns_Laue_measured_fraction_full 0.361
_diffrn_reflns_Laue_measured_fraction_max 0.331
_diffrn_reflns_limit_h_max 17
_diffrn_reflns_limit_h_min -17
_diffrn_reflns_limit_k_max 12
_diffrn_reflns_limit_k_min -13
_diffrn_reflns_limit_l_max 9
_diffrn_reflns_limit_l_min -9
_diffrn_reflns_number 11997
_diffrn_reflns_point_group_measured_fraction_full 0.361
_diffrn_reflns_point_group_measured_fraction_max 0.331
_diffrn_reflns_theta_full 25.242
_diffrn_reflns_theta_max 27.970
_diffrn_reflns_theta_min 2.567
_diffrn_source 'fine-focus sealed X-ray tube'
_diffrn_source_type 'Enhance (Mo) X-ray Source'
_exptl_absorpt_coefficient_mu 7.006
_exptl_absorpt_correction_T_max 1.00000
_exptl_absorpt_correction_T_min 0.44793
_exptl_absorpt_correction_type multi-scan
_exptl_absorpt_process_details
;
CrysAlisPro 1.171.41.93a (Rigaku Oxford Diffraction, 2020)
Empirical absorption correction using spherical harmonics,
implemented in SCALE3 ABSPACK scaling algorithm.
;
_exptl_crystal_colour ruby-red
_exptl_crystal_density_diffrn 2.930
_exptl_crystal_description block
_exptl_crystal_F_000 1840
_exptl_crystal_size_max 0.2
_exptl_crystal_size_mid 0.1
_exptl_crystal_size_min 0.05
_refine_diff_density_max 1.583
_refine_diff_density_min -1.998
_refine_diff_density_rms 0.438
_refine_ls_extinction_method none
_refine_ls_goodness_of_fit_ref 0.995
_refine_ls_hydrogen_treatment mixed
_refine_ls_matrix_type full
_refine_ls_number_parameters 83
_refine_ls_number_reflns 11997
_refine_ls_number_restraints 82
_refine_ls_restrained_S_all 0.992
_refine_ls_R_factor_all 0.0958
_refine_ls_R_factor_gt 0.0623
_refine_ls_shift/su_max 0.024
_refine_ls_shift/su_mean 0.002
_refine_ls_structure_factor_coef Fsqd
_refine_ls_weighting_details 'w=1/[\s^2^(Fo^2^)+(0.1760P)^2^] where P=(Fo^2^+2Fc^2^)/3'
_refine_ls_weighting_scheme calc
_refine_ls_wR_factor_gt 0.1922
_refine_ls_wR_factor_ref 0.2512
_reflns_Friedel_coverage 0.000
_reflns_number_gt 7883
_reflns_number_total 11997
_reflns_threshold_expression 'I > 2\s(I)'
_cod_data_source_file d5ce00638d2.cif
_cod_data_source_block 327GPa
_cod_depositor_comments 'Adding full bibliography for 1575493--1575498.cif.'
_cod_original_cell_volume 2284.8(11)
_cod_original_sg_symbol_H-M 'C 2/c'
_cod_database_code 1575494
_shelx_shelxl_version_number 2019/3
_shelx_space_group_comment
;
The symmetry employed for this shelxl refinement is uniquely defined
by the following loop, which should always be used as a source of
symmetry information in preference to the above space-group names.
They are only intended as comments.
;
_oxdiff_exptl_absorpt_empirical_full_min 0.778
_oxdiff_exptl_absorpt_empirical_full_max 1.877
_oxdiff_exptl_absorpt_empirical_details
;
Empirical correction (ABSPACK) includes:
- Absorption correction using spherical harmonics
- Frame scaling
;

loop_
_space_group_symop_operation_xyz
'x, y, z'
'-x, y, -z+1/2'
'x+1/2, y+1/2, z'
'-x+1/2, y+1/2, -z+1/2'
'-x, -y, -z'
'x, -y, z-1/2'
'-x+1/2, -y+1/2, -z'
'x+1/2, -y+1/2, z-1/2'

loop_
_atom_site_label
_atom_site_type_symbol
_atom_site_fract_x
_atom_site_fract_y
_atom_site_fract_z
_atom_site_U_iso_or_equiv
_atom_site_adp_type
_atom_site_occupancy
_atom_site_site_symmetry_order
_atom_site_calc_flag
_atom_site_refinement_flags_posn
_atom_site_refinement_flags_adp
_atom_site_refinement_flags_occupancy
_atom_site_disorder_assembly
_atom_site_disorder_group
I1 I 0.59495(16) 0.29163(16) 0.4762(3) 0.088(4) Uani 1 1 d . . . . .
C4 C 0.201(3) 0.677(3) 0.693(5) 0.057(12) Uani 1 1 d . U . . .
H4 H 0.135004 0.714161 0.681421 0.068 Uiso 1 1 calc R U . . .
I2 I 0.500000 -0.0089(2) 0.750000 0.085(6) Uani 1 2 d S T P . .
I3 I 0.33059(19) -0.01219(18) 0.6170(4) 0.087(5) Uani 1 1 d . . . . .
C9 C 0.220(3) 0.560(3) 0.655(5) 0.057(12) Uani 1 1 d . U . . .
S1 S 0.4719(7) 0.3310(7) 0.6451(15) 0.109(14) Uani 1 1 d . . . . .
C11 C 0.546(3) 0.451(3) 0.599(6) 0.057(12) Uani 1 1 d . U . . .
H11A H 0.533059 0.538647 0.617932 0.068 Uiso 1 1 calc R U . . .
H11B H 0.619639 0.432804 0.617590 0.068 Uiso 1 1 calc R U . . .
C12 C 0.529(3) 0.457(3) 0.526(5) 0.057(12) Uani 1 1 d . U . . .
N1 N 0.399(2) 0.5762(19) 0.732(4) 0.05(4) Uani 1 1 d D . . . .
H1 H 0.500000 0.534(17) 0.750000 0.066 Uiso 1 2 d DS U P . .
C5 C 0.142(3) 0.489(2) 0.600(6) 0.057(12) Uani 1 1 d . U . . .
H5 H 0.072755 0.516045 0.593358 0.068 Uiso 1 1 calc R U . . .
C10 C 0.323(3) 0.515(3) 0.666(6) 0.057(12) Uani 1 1 d . U . . .
C6 C 0.164(3) 0.386(3) 0.559(5) 0.057(12) Uani 1 1 d . U . . .
H6 H 0.115240 0.349787 0.518544 0.068 Uiso 1 1 calc R U . . .
C7 C 0.273(3) 0.334(3) 0.584(5) 0.057(12) Uani 1 1 d . U . . .
H7 H 0.288479 0.250184 0.566928 0.068 Uiso 1 1 calc R U . . .
C2 C 0.374(3) 0.682(3) 0.755(6) 0.057(12) Uani 1 1 d . U . . .
H2 H 0.428367 0.732919 0.783623 0.068 Uiso 1 1 calc R U . . .
C8 C 0.346(3) 0.400(3) 0.627(5) 0.057(12) Uani 1 1 d . U . . .
C3 C 0.277(2) 0.736(3) 0.744(5) 0.057(12) Uani 1 1 d . U . . .
H3 H 0.263513 0.810378 0.771744 0.068 Uiso 1 1 calc R U . . .

loop_
_atom_site_aniso_label
_atom_site_aniso_U_11
_atom_site_aniso_U_22
_atom_site_aniso_U_33
_atom_site_aniso_U_23
_atom_site_aniso_U_13
_atom_site_aniso_U_12
I1 0.0561(14) 0.0453(11) 0.170(13) 0.0067(18) 0.043(3) 0.0092(8)
C4 0.051(6) 0.057(5) 0.06(4) 0.011(10) 0.019(12) 0.006(4)
I2 0.0598(18) 0.0407(14) 0.164(18) 0.000 0.049(5) 0.000
I3 0.0650(15) 0.0524(12) 0.148(15) -0.0025(19) 0.036(4) -0.0031(9)
C9 0.051(6) 0.057(5) 0.06(4) 0.011(10) 0.019(12) 0.006(4)
S1 0.062(5) 0.055(4) 0.22(5) 0.027(9) 0.059(13) 0.023(4)
C11 0.051(6) 0.057(5) 0.06(4) 0.011(10) 0.019(12) 0.006(4)
C12 0.051(6) 0.057(5) 0.06(4) 0.011(10) 0.019(12) 0.006(4)
N1 0.056(15) 0.037(11) 0.08(13) 0.00(2) 0.03(3) 0.009(10)
C5 0.051(6) 0.057(5) 0.06(4) 0.011(10) 0.019(12) 0.006(4)
C10 0.051(6) 0.057(5) 0.06(4) 0.011(10) 0.019(12) 0.006(4)
C6 0.051(6) 0.057(5) 0.06(4) 0.011(10) 0.019(12) 0.006(4)
C7 0.051(6) 0.057(5) 0.06(4) 0.011(10) 0.019(12) 0.006(4)
C2 0.051(6) 0.057(5) 0.06(4) 0.011(10) 0.019(12) 0.006(4)
C8 0.051(6) 0.057(5) 0.06(4) 0.011(10) 0.019(12) 0.006(4)
C3 0.051(6) 0.057(5) 0.06(4) 0.011(10) 0.019(12) 0.006(4)

loop_
_atom_type_symbol
_atom_type_description
_atom_type_scat_dispersion_real
_atom_type_scat_dispersion_imag
_atom_type_scat_source
C C 0.0033 0.0016 'International Tables Vol C Tables 4.2.6.8 and 6.1.1.4'
H H 0.0000 0.0000 'International Tables Vol C Tables 4.2.6.8 and 6.1.1.4'
N N 0.0061 0.0033 'International Tables Vol C Tables 4.2.6.8 and 6.1.1.4'
S S 0.1246 0.1234 'International Tables Vol C Tables 4.2.6.8 and 6.1.1.4'
I I -0.4742 1.8119 'International Tables Vol C Tables 4.2.6.8 and 6.1.1.4'

loop_
_geom_angle_atom_site_label_1
_geom_angle_atom_site_label_2
_geom_angle_atom_site_label_3
_geom_angle
_geom_angle_site_symmetry_1
_geom_angle_site_symmetry_3
_geom_angle_publ_flag
C3 C4 C9 121(3) . . ?
C3 C4 H4 119.3 . . ?
C9 C4 H4 119.3 . . ?
I3 I2 I3 178.67(11) 2_656 . ?
C4 C9 C10 118(5) . . ?
C4 C9 C5 125(3) . . ?
C10 C9 C5 117(5) . . ?
C8 S1 C11 103(2) . . ?
C12 C11 S1 119(5) . . ?
C12 C11 H11A 107.6 . . ?
S1 C11 H11A 107.6 . . ?
C12 C11 H11B 107.6 . . ?
S1 C11 H11B 107.6 . . ?
H11A C11 H11B 107.0 . . ?
C11 C12 C12 132(7) . 5_666 ?
C11 C12 I1 112(4) . . ?
C12 C12 I1 116(7) 5_666 . ?
C2 N1 C10 116(4) . . ?
C2 N1 H1 121(8) . . ?
C10 N1 H1 121(6) . . ?
C6 C5 C9 124(3) . . ?
C6 C5 H5 118.3 . . ?
C9 C5 H5 118.2 . . ?
C9 C10 C8 120(5) . . ?
C9 C10 N1 116(5) . . ?
C8 C10 N1 123(3) . . ?
C5 C6 C7 115(6) . . ?
C5 C6 H6 122.7 . . ?
C7 C6 H6 122.7 . . ?
C8 C7 C6 122(4) . . ?
C8 C7 H7 118.9 . . ?
C6 C7 H7 118.9 . . ?
N1 C2 C3 128(5) . . ?
N1 C2 H2 116.2 . . ?
C3 C2 H2 116.2 . . ?
C7 C8 C10 121(3) . . ?
C7 C8 S1 117(3) . . ?
C10 C8 S1 122(4) . . ?
C4 C3 C2 117(5) . . ?
C4 C3 H3 121.4 . . ?
C2 C3 H3 121.4 . . ?

loop_
_geom_bond_atom_site_label_1
_geom_bond_atom_site_label_2
_geom_bond_distance
_geom_bond_site_symmetry_2
_geom_bond_publ_flag
I1 C12 2.15(4) . ?
C4 C3 1.34(8) . ?
C4 C9 1.39(7) . ?
C4 H4 0.9300 . ?
I2 I3 2.876(5) 2_656 ?
I2 I3 2.876(5) . ?
C9 C10 1.40(4) . ?
C9 C5 1.45(9) . ?
S1 C8 1.76(3) . ?
S1 C11 1.85(5) . ?
C11 C12 1.27(13) . ?
C11 H11A 0.9700 . ?
C11 H11B 0.9700 . ?
C12 C12 1.37(12) 5_666 ?
N1 C2 1.22(5) . ?
N1 C10 1.50(9) . ?
N1 H1 1.36(5) . ?
C5 C6 1.33(7) . ?
C5 H5 0.9300 . ?
C10 C8 1.42(7) . ?
C6 C7 1.51(5) . ?
C6 H6 0.9300 . ?
C7 C8 1.28(8) . ?
C7 H7 0.9300 . ?
C2 C3 1.36(4) . ?
C2 H2 0.9300 . ?
C3 H3 0.9300 . ?

loop_
_geom_torsion_atom_site_label_1
_geom_torsion_atom_site_label_2
_geom_torsion_atom_site_label_3
_geom_torsion_atom_site_label_4
_geom_torsion
_geom_torsion_site_symmetry_1
_geom_torsion_site_symmetry_2
_geom_torsion_site_symmetry_3
_geom_torsion_site_symmetry_4
_geom_torsion_publ_flag
C3 C4 C9 C10 -7(10) . . . . ?
C3 C4 C9 C5 178(6) . . . . ?
C8 S1 C11 C12 -72(5) . . . . ?
S1 C11 C12 C12 101(6) . . . 5_666 ?
S1 C11 C12 I1 -74(4) . . . . ?
C4 C9 C5 C6 173(6) . . . . ?
C10 C9 C5 C6 -2(10) . . . . ?
C4 C9 C10 C8 -178(6) . . . . ?
C5 C9 C10 C8 -3(10) . . . . ?
C4 C9 C10 N1 15(9) . . . . ?
C5 C9 C10 N1 -171(5) . . . . ?
C2 N1 C10 C9 -20(8) . . . . ?
C2 N1 C10 C8 172(5) . . . . ?
C9 C5 C6 C7 10(9) . . . . ?
C5 C6 C7 C8 -16(9) . . . . ?
C10 N1 C2 C3 19(11) . . . . ?
C6 C7 C8 C10 12(11) . . . . ?
C6 C7 C8 S1 -175(5) . . . . ?
C9 C10 C8 C7 -2(11) . . . . ?
N1 C10 C8 C7 164(6) . . . . ?
C9 C10 C8 S1 -175(6) . . . . ?
N1 C10 C8 S1 -8(9) . . . . ?
C11 S1 C8 C7 116(6) . . . . ?
C11 S1 C8 C10 -72(6) . . . . ?
C9 C4 C3 C2 4(10) . . . . ?
N1 C2 C3 C4 -11(11) . . . . ?
